data_4514768
loop_
_publ_author_name
'Procter, Richard J.'
'Uzelac, Marina'
'Cid, Jessica'
'Rushworth, Philip J.'
'Ingleson, Michael J.'

_publ_section_title
;
 Low-Coordinate NHC--Zinc Hydride Complexes Catalyze Alkyne C--H
 Borylation and Hydroboration Using Pinacolborane
;
_journal_issue 6
_journal_name_full 'ACS Catalysis'
_journal_page_first 5760
_journal_paper_doi 10.1021/acscatal.9b01370
_journal_volume 9
_journal_year 2019
_chemical_formula_moiety 'C33 H51 N2 O Zn, C2 F6 N O4 S2'
_chemical_formula_sum 'C35 H51 F6 N3 O5 S2 Zn'
_chemical_formula_weight 837.27
_chemical_name_systematic '7DiPPZn(H)(THF) NTf2'
_space_group_crystal_system orthorhombic
_space_group_IT_number 19
_space_group_name_Hall 'P 2ac 2ab'
_space_group_name_H-M_alt 'P 21 21 21'
_symmetry_space_group_name_Hall 'P 2ac 2ab'
_symmetry_space_group_name_H-M 'P 21 21 21'
_atom_sites_solution_hydrogens mixed
_audit_creation_date 2019-01-09
_audit_creation_method
;
Olex2 1.2
(compiled 2018.05.29 svn.r3508 for OlexSys, GUI svn.r5506)
;
_cell_angle_alpha 90
_cell_angle_beta 90
_cell_angle_gamma 90
_cell_formula_units_Z 4
_cell_length_a 13.6599(3)
_cell_length_b 14.2563(3)
_cell_length_c 20.5882(5)
_cell_measurement_reflns_used 5196
_cell_measurement_temperature 150.0(3)
_cell_measurement_theta_max 26.0210
_cell_measurement_theta_min 3.2860
_cell_volume 4009.34(16)
_computing_cell_refinement 'CrysAlisPro 1.171.38.46 (Rigaku OD, 2015)'
_computing_data_collection 'CrysAlisPro 1.171.38.46 (Rigaku OD, 2015)'
_computing_data_reduction 'CrysAlisPro 1.171.38.46 (Rigaku OD, 2015)'
_computing_molecular_graphics 'Olex2 (Dolomanov et al., 2009)'
_computing_publication_material 'Olex2 (Dolomanov et al., 2009)'
_computing_structure_refinement 'ShelXL (Sheldrick, 2015)'
_computing_structure_solution 'ShelXT (Sheldrick, 2015)'
_diffrn_ambient_environment N~2~
_diffrn_ambient_temperature 150.0(3)
_diffrn_detector 'CCD plate'
_diffrn_detector_area_resol_mean 16.1428
_diffrn_detector_type Eos
_diffrn_measured_fraction_theta_full 0.998
_diffrn_measured_fraction_theta_max 0.905
_diffrn_measurement_details
;
List of Runs (angles in degrees, time in seconds):

  # Type    Start    End  Width  t~exp~   \w     \q     \k     \f   Frames
--------------------------------------------------------------------------
  1  \w    -34.00  47.00   1.00   17.50    --  -18.62  77.00 -30.00   81
  2  \w    -49.00 -23.00   1.00   17.50    --  -18.62  77.00-180.00   26
  3  \w      1.00  42.00   1.00   17.50    --  -18.62  77.00-180.00   41
  4  \w      0.00  80.00   1.00   17.50    --   20.10  77.00  30.00   80
;
_diffrn_measurement_device 'four-circle diffractometer'
_diffrn_measurement_device_type 'SuperNova, Single source at offset, Eos'
_diffrn_measurement_method '\w scans'
_diffrn_orient_matrix_type 'CrysAlisPro convention (1999,Acta A55,543-557)'
_diffrn_orient_matrix_UB_11 0.0393095000
_diffrn_orient_matrix_UB_12 0.0319257000
_diffrn_orient_matrix_UB_13 -0.0042217000
_diffrn_orient_matrix_UB_21 0.0315595000
_diffrn_orient_matrix_UB_22 -0.0378905000
_diffrn_orient_matrix_UB_23 -0.0077422000
_diffrn_orient_matrix_UB_31 -0.0122637000
_diffrn_orient_matrix_UB_32 0.0047700000
_diffrn_orient_matrix_UB_33 -0.0333181000
_diffrn_radiation_monochromator mirror
_diffrn_radiation_probe x-ray
_diffrn_radiation_type MoK\a
_diffrn_radiation_wavelength 0.71073
_diffrn_reflns_av_R_equivalents 0.0958
_diffrn_reflns_av_unetI/netI 0.0983
_diffrn_reflns_Laue_measured_fraction_full 0.998
_diffrn_reflns_Laue_measured_fraction_max 0.905
_diffrn_reflns_limit_h_max 17
_diffrn_reflns_limit_h_min -18
_diffrn_reflns_limit_k_max 19
_diffrn_reflns_limit_k_min -17
_diffrn_reflns_limit_l_max 28
_diffrn_reflns_limit_l_min -25
_diffrn_reflns_number 18404
_diffrn_reflns_point_group_measured_fraction_full 0.999
_diffrn_reflns_point_group_measured_fraction_max 0.865
_diffrn_reflns_theta_full 25.242
_diffrn_reflns_theta_max 29.005
_diffrn_reflns_theta_min 2.858
_diffrn_source 'micro-focus sealed X-ray tube'
_diffrn_source_type 'SuperNova (Mo) X-ray Source'
_exptl_absorpt_coefficient_mu 0.787
_exptl_absorpt_correction_type none
_exptl_crystal_colour colourless
_exptl_crystal_colour_primary colourless
_exptl_crystal_density_diffrn 1.387
_exptl_crystal_description block
_exptl_crystal_F_000 1752
_exptl_crystal_preparation 'Reaction of 7DiPPZnPh(NTf2) with HBPin in oDCB'
_exptl_crystal_recrystallization_method 'Grown from THF solution layered with pentane'
_exptl_crystal_size_max 0.2
_exptl_crystal_size_mid 0.2
_exptl_crystal_size_min 0.2
_refine_diff_density_max 0.537
_refine_diff_density_min -0.619
_refine_diff_density_rms 0.075
_refine_ls_abs_structure_details
;
 Flack x determined using 2021 quotients [(I+)-(I-)]/[(I+)+(I-)]
 (Parsons, Flack and Wagner, Acta Cryst. B69 (2013) 249-259).
;
_refine_ls_abs_structure_Flack -0.014(10)
_refine_ls_extinction_method none
_refine_ls_goodness_of_fit_ref 1.070
_refine_ls_hydrogen_treatment mixed
_refine_ls_matrix_type full
_refine_ls_number_parameters 520
_refine_ls_number_reflns 9222
_refine_ls_number_restraints 0
_refine_ls_restrained_S_all 1.070
_refine_ls_R_factor_all 0.0837
_refine_ls_R_factor_gt 0.0625
_refine_ls_shift/su_max 0.000
_refine_ls_shift/su_mean 0.000
_refine_ls_structure_factor_coef Fsqd
_refine_ls_weighting_details 'w=1/[\s^2^(Fo^2^)+(0.0692P)^2^+0.3047P] where P=(Fo^2^+2Fc^2^)/3'
_refine_ls_weighting_scheme calc
_refine_ls_wR_factor_gt 0.1538
_refine_ls_wR_factor_ref 0.1787
_reflns_Friedel_coverage 0.734
_reflns_Friedel_fraction_full 1.000
_reflns_Friedel_fraction_max 0.816
_reflns_number_gt 6916
_reflns_number_total 9222
_reflns_threshold_expression 'I > 2\s(I)'
_cod_data_source_file cs9b01370_si_006.cif
_cod_data_source_block amji431
_cod_database_code 4514768
_shelx_shelxl_version_number 2018/3
_chemical_oxdiff_formula C31H43N3O4F6S2Zn(C4H8O)
_chemical_oxdiff_usercomment 'RP560 7DiPPZn(H)(THF) NTf2 '
_shelx_space_group_comment
;
The symmetry employed for this shelxl refinement is uniquely defined
by the following loop, which should always be used as a source of
symmetry information in preference to the above space-group names.
They are only intended as comments.
;
_reflns_odcompleteness_completeness 99.78
_reflns_odcompleteness_iscentric 1
_reflns_odcompleteness_theta 26.32
_olex2_refinement_description
;
1. Fixed Uiso
 At 1.2 times of:
  All C(H) groups, All C(H,H) groups
 At 1.5 times of:
  All C(H,H,H) groups
2. Others
 Sof(O4)=Sof(O5)=1-FVAR(1)
 Sof(O6)=Sof(O7)=FVAR(1)
 Sof(F5)=1-FVAR(2)
 Sof(F7)=FVAR(2)
 Sof(N4)=1-FVAR(3)
 Sof(N3)=FVAR(3)
3.a Ternary CH refined with riding coordinates:
 C12(H12), C15(H15), C24(H24), C27(H27)
3.b Secondary CH2 refined with riding coordinates:
 C2(H2A,H2B), C3(H3A,H3B), C4(H4A,H4B), C5(H5A,H5B), C30(H30A,H30B), C31(H31A,
 H31B), C32(H32A,H32B), C33(H33A,H33B)
3.c Aromatic/amide H refined with riding coordinates:
 C8(H8), C9(H9), C10(H10), C20(H20), C21(H21), C22(H22)
3.d Idealised Me refined as rotating group:
 C13(H13A,H13B,H13C), C14(H14A,H14B,H14C), C16(H16A,H16B,H16C), C17(H17A,H17B,
 H17C), C25(H25A,H25B,H25C), C26(H26A,H26B,H26C), C28(H28A,H28B,H28C), C29(H29A,
 H29B,H29C)
;
_olex2_submission_special_instructions 'No special instructions were received'
_oxdiff_exptl_absorpt_empirical_details
;
Empirical correction (ABSPACK) includes:
;
_oxdiff_exptl_absorpt_empirical_full_max 1.478
_oxdiff_exptl_absorpt_empirical_full_min 0.754

loop_
_space_group_symop_operation_xyz
'x, y, z'
'-x+1/2, -y, z+1/2'
'-x, y+1/2, -z+1/2'
'x+1/2, -y+1/2, -z'

loop_
_atom_site_label
_atom_site_type_symbol
_atom_site_fract_x
_atom_site_fract_y
_atom_site_fract_z
_atom_site_U_iso_or_equiv
_atom_site_adp_type
_atom_site_occupancy
_atom_site_site_symmetry_order
_atom_site_calc_flag
_atom_site_refinement_flags_posn
_atom_site_refinement_flags_occupancy
_atom_site_disorder_assembly
_atom_site_disorder_group
Zn1 Zn 0.31165(5) 0.56055(5) 0.46531(3) 0.0452(2) Uani 1 1 d . . . .
H H 0.380(5) 0.633(4) 0.489(3) 0.053(19) Uiso 1 1 d . . . .
O1 O 0.3337(4) 0.4263(3) 0.5057(2) 0.0557(12) Uani 1 1 d . . . .
N1 N 0.1098(3) 0.6041(3) 0.44192(19) 0.0303(9) Uani 1 1 d . . . .
N2 N 0.1931(3) 0.5461(3) 0.34999(18) 0.0259(8) Uani 1 1 d . . . .
C1 C 0.1883(3) 0.5673(3) 0.4126(2) 0.0261(9) Uani 1 1 d . . . .
C2 C 0.0142(4) 0.6232(6) 0.4103(3) 0.0533(18) Uani 1 1 d . . . .
H2A H -0.012406 0.564192 0.394927 0.064 Uiso 1 1 calc R . . .
H2B H -0.030376 0.647293 0.443012 0.064 Uiso 1 1 calc R . . .
C3 C 0.0158(6) 0.6892(5) 0.3559(3) 0.067(2) Uani 1 1 d . . . .
H3A H 0.035609 0.750137 0.372244 0.081 Uiso 1 1 calc R . . .
H3B H -0.050313 0.695420 0.339305 0.081 Uiso 1 1 calc R . . .
C4 C 0.0812(6) 0.6636(7) 0.3013(4) 0.086(3) Uani 1 1 d . . . .
H4A H 0.137741 0.704696 0.302406 0.104 Uiso 1 1 calc R . . .
H4B H 0.046708 0.675885 0.260961 0.104 Uiso 1 1 calc R . . .
C5 C 0.1171(5) 0.5637(6) 0.2998(3) 0.0551(18) Uani 1 1 d . . . .
H5A H 0.062249 0.521757 0.307027 0.066 Uiso 1 1 calc R . . .
H5B H 0.143984 0.550196 0.257267 0.066 Uiso 1 1 calc R . . .
C6 C 0.1211(4) 0.6246(4) 0.5108(2) 0.0385(13) Uani 1 1 d . . . .
C7 C 0.0852(5) 0.5584(5) 0.5557(3) 0.0506(16) Uani 1 1 d . . . .
C8 C 0.1063(7) 0.5751(7) 0.6203(3) 0.073(3) Uani 1 1 d . . . .
H8 H 0.084801 0.533213 0.651804 0.088 Uiso 1 1 calc R . . .
C9 C 0.1592(7) 0.6536(8) 0.6385(4) 0.088(3) Uani 1 1 d . . . .
H9 H 0.173496 0.662492 0.682217 0.105 Uiso 1 1 calc R . . .
C10 C 0.1906(6) 0.7178(6) 0.5950(3) 0.065(2) Uani 1 1 d . . . .
H10 H 0.225006 0.770418 0.608872 0.078 Uiso 1 1 calc R . . .
C11 C 0.1711(4) 0.7045(5) 0.5287(3) 0.0491(15) Uani 1 1 d . . . .
C12 C 0.0261(6) 0.4722(5) 0.5362(3) 0.0614(18) Uani 1 1 d . . . .
H12 H -0.002428 0.484412 0.493393 0.074 Uiso 1 1 calc R . . .
C13 C 0.0890(7) 0.3874(7) 0.5305(6) 0.105(4) Uani 1 1 d . . . .
H13A H 0.142302 0.400157 0.501445 0.157 Uiso 1 1 calc GR . . .
H13B H 0.050939 0.336108 0.513953 0.157 Uiso 1 1 calc GR . . .
H13C H 0.114452 0.371188 0.572537 0.157 Uiso 1 1 calc GR . . .
C14 C -0.0573(7) 0.4531(8) 0.5828(5) 0.098(4) Uani 1 1 d . . . .
H14A H -0.031343 0.436641 0.624602 0.147 Uiso 1 1 calc GR . . .
H14B H -0.096360 0.402214 0.566561 0.147 Uiso 1 1 calc GR . . .
H14C H -0.097183 0.508235 0.586761 0.147 Uiso 1 1 calc GR . . .
C15 C 0.1971(5) 0.7817(5) 0.4812(3) 0.0542(17) Uani 1 1 d . . . .
H15 H 0.195648 0.754081 0.437646 0.065 Uiso 1 1 calc R . . .
C16 C 0.1206(6) 0.8584(6) 0.4827(4) 0.073(2) Uani 1 1 d . . . .
H16A H 0.058299 0.832987 0.470153 0.110 Uiso 1 1 calc GR . . .
H16B H 0.138825 0.907380 0.453128 0.110 Uiso 1 1 calc GR . . .
H16C H 0.116004 0.883520 0.525900 0.110 Uiso 1 1 calc GR . . .
C17 C 0.2999(6) 0.8249(6) 0.4909(6) 0.092(3) Uani 1 1 d . . . .
H17A H 0.303505 0.853815 0.532934 0.138 Uiso 1 1 calc GR . . .
H17B H 0.311480 0.871274 0.457942 0.138 Uiso 1 1 calc GR . . .
H17C H 0.348541 0.776527 0.487757 0.138 Uiso 1 1 calc GR . . .
C18 C 0.2810(4) 0.4976(3) 0.3299(2) 0.0265(10) Uani 1 1 d . . . .
C19 C 0.2799(4) 0.3988(3) 0.3290(2) 0.0311(11) Uani 1 1 d . . . .
C20 C 0.3676(5) 0.3531(4) 0.3131(3) 0.0402(13) Uani 1 1 d . . . .
H20 H 0.368990 0.287958 0.311362 0.048 Uiso 1 1 calc R . . .
C21 C 0.4513(5) 0.4028(4) 0.3000(3) 0.0450(14) Uani 1 1 d . . . .
H21 H 0.509356 0.371059 0.291344 0.054 Uiso 1 1 calc R . . .
C22 C 0.4499(4) 0.5005(4) 0.2996(3) 0.0401(12) Uani 1 1 d . . . .
H22 H 0.506849 0.532993 0.289437 0.048 Uiso 1 1 calc R . . .
C23 C 0.3653(4) 0.5506(4) 0.3141(2) 0.0316(10) Uani 1 1 d . . . .
C24 C 0.1884(5) 0.3434(4) 0.3427(3) 0.0424(13) Uani 1 1 d . . . .
H24 H 0.141873 0.385350 0.364359 0.051 Uiso 1 1 calc R . . .
C25 C 0.1409(6) 0.3102(6) 0.2788(4) 0.065(2) Uani 1 1 d . . . .
H25A H 0.133018 0.362756 0.250069 0.097 Uiso 1 1 calc GR . . .
H25B H 0.078020 0.283136 0.287842 0.097 Uiso 1 1 calc GR . . .
H25C H 0.182081 0.264107 0.258560 0.097 Uiso 1 1 calc GR . . .
C26 C 0.2079(7) 0.2612(5) 0.3882(4) 0.067(2) Uani 1 1 d . . . .
H26A H 0.253911 0.219106 0.368404 0.100 Uiso 1 1 calc GR . . .
H26B H 0.147701 0.228457 0.396514 0.100 Uiso 1 1 calc GR . . .
H26C H 0.234221 0.284111 0.428413 0.100 Uiso 1 1 calc GR . . .
C27 C 0.3637(5) 0.6565(4) 0.3079(3) 0.0464(15) Uani 1 1 d . . . .
H27 H 0.304978 0.680077 0.329819 0.056 Uiso 1 1 calc R . . .
C28 C 0.3569(7) 0.6826(5) 0.2358(4) 0.065(2) Uani 1 1 d . . . .
H28A H 0.417513 0.667624 0.214655 0.097 Uiso 1 1 calc GR . . .
H28B H 0.344333 0.748641 0.231780 0.097 Uiso 1 1 calc GR . . .
H28C H 0.304598 0.648047 0.215938 0.097 Uiso 1 1 calc GR . . .
C29 C 0.4528(7) 0.7036(5) 0.3381(4) 0.072(2) Uani 1 1 d . . . .
H29A H 0.460517 0.682220 0.382034 0.107 Uiso 1 1 calc GR . . .
H29B H 0.443761 0.770416 0.337935 0.107 Uiso 1 1 calc GR . . .
H29C H 0.510138 0.687950 0.313489 0.107 Uiso 1 1 calc GR . . .
C30 C 0.3326(7) 0.4294(6) 0.5769(3) 0.071(2) Uani 1 1 d . . . .
H30A H 0.302838 0.487070 0.592258 0.086 Uiso 1 1 calc R . . .
H30B H 0.296409 0.376602 0.594493 0.086 Uiso 1 1 calc R . . .
C31 C 0.4353(8) 0.4247(9) 0.5959(4) 0.094(3) Uani 1 1 d . . . .
H31A H 0.442440 0.390188 0.636193 0.113 Uiso 1 1 calc R . . .
H31B H 0.461619 0.487281 0.601912 0.113 Uiso 1 1 calc R . . .
C32 C 0.4867(7) 0.3765(8) 0.5431(5) 0.088(3) Uani 1 1 d . . . .
H32A H 0.495238 0.310615 0.553366 0.105 Uiso 1 1 calc R . . .
H32B H 0.550674 0.404330 0.536122 0.105 Uiso 1 1 calc R . . .
C33 C 0.4253(6) 0.3876(6) 0.4852(4) 0.072(2) Uani 1 1 d . . . .
H33A H 0.456815 0.429263 0.454328 0.087 Uiso 1 1 calc R . . .
H33B H 0.415087 0.327360 0.464422 0.087 Uiso 1 1 calc R . . .
S1 S 0.65903(15) 0.62346(13) 0.86035(9) 0.0588(5) Uani 1 1 d . . . .
S2 S 0.73868(15) 0.49442(13) 0.77313(10) 0.0583(5) Uani 1 1 d . . . .
F1 F 0.7484(6) 0.5558(4) 0.9608(3) 0.128(3) Uani 1 1 d . . . .
F2 F 0.7288(7) 0.6976(4) 0.9629(3) 0.146(3) Uani 1 1 d . . . .
F3 F 0.8361(5) 0.6405(8) 0.9042(4) 0.171(4) Uani 1 1 d . . . .
F4 F 0.6051(6) 0.5752(4) 0.7013(3) 0.116(2) Uani 1 1 d . . . .
F6 F 0.6944(7) 0.4710(4) 0.6510(3) 0.131(3) Uani 1 1 d . . . .
O2 O 0.6687(6) 0.7056(5) 0.8283(3) 0.104(2) Uani 1 1 d . . . .
O3 O 0.5706(6) 0.6047(6) 0.8908(4) 0.127(3) Uani 1 1 d . . . .
C34 C 0.7498(7) 0.6276(6) 0.9255(4) 0.070(2) Uani 1 1 d . . . .
C35 C 0.6640(7) 0.5067(7) 0.7025(5) 0.078(2) Uani 1 1 d . . . .
F7 F 0.5928(5) 0.4332(6) 0.7129(4) 0.067(3) Uani 0.542(11) 1 d . P A 1
O6 O 0.7752(11) 0.4037(7) 0.7778(6) 0.076(4) Uani 0.595(13) 1 d . P B 1
O7 O 0.8158(6) 0.5690(6) 0.7587(5) 0.072(3) Uani 0.595(13) 1 d . P B 1
N3 N 0.6734(8) 0.5187(6) 0.8327(5) 0.054(3) Uani 0.596(15) 1 d . P B 1
F5 F 0.7269(15) 0.5897(10) 0.6643(6) 0.130(7) Uani 0.458(11) 1 d . P A 2
O4 O 0.6584(12) 0.4269(9) 0.7986(8) 0.085(6) Uani 0.405(13) 1 d . P B 2
O5 O 0.8180(11) 0.4532(16) 0.7500(10) 0.086(6) Uani 0.405(13) 1 d . P B 2
N4 N 0.7415(13) 0.5891(12) 0.8041(8) 0.078(7) Uani 0.404(15) 1 d . P B 2

loop_
_atom_site_aniso_label
_atom_site_aniso_U_11
_atom_site_aniso_U_22
_atom_site_aniso_U_33
_atom_site_aniso_U_23
_atom_site_aniso_U_13
_atom_site_aniso_U_12
Zn1 0.0286(3) 0.0569(4) 0.0502(4) 0.0035(3) -0.0090(3) 0.0070(3)
O1 0.051(3) 0.068(3) 0.048(2) 0.006(2) -0.008(2) 0.022(3)
N1 0.022(2) 0.041(2) 0.0276(19) 0.0025(18) -0.0024(16) 0.0058(18)
N2 0.0173(18) 0.0318(19) 0.0286(18) 0.0038(16) -0.0022(16) -0.0003(17)
C1 0.0170(19) 0.031(2) 0.030(2) 0.0046(19) -0.0012(18) 0.001(2)
C2 0.018(3) 0.108(6) 0.034(3) -0.009(3) -0.003(2) 0.011(3)
C3 0.086(6) 0.063(4) 0.053(4) -0.011(3) -0.035(4) 0.040(4)
C4 0.042(4) 0.116(7) 0.101(6) 0.084(6) 0.022(4) 0.031(5)
C5 0.039(3) 0.101(5) 0.026(2) -0.007(3) -0.008(2) 0.032(4)
C6 0.030(3) 0.061(4) 0.024(2) 0.000(2) 0.004(2) 0.017(3)
C7 0.042(3) 0.073(4) 0.037(3) 0.009(3) 0.010(2) 0.026(3)
C8 0.081(6) 0.109(7) 0.030(3) 0.008(4) 0.014(3) 0.052(6)
C9 0.080(6) 0.146(8) 0.037(4) -0.022(5) -0.014(4) 0.066(6)
C10 0.060(5) 0.090(5) 0.046(4) -0.023(4) -0.005(4) 0.019(5)
C11 0.033(3) 0.071(4) 0.043(3) -0.017(3) -0.009(3) 0.016(3)
C12 0.058(4) 0.079(5) 0.046(3) 0.020(4) 0.011(3) 0.002(4)
C13 0.062(6) 0.089(7) 0.164(10) -0.025(7) 0.036(7) 0.004(5)
C14 0.061(5) 0.119(8) 0.115(7) 0.065(6) 0.036(5) 0.029(6)
C15 0.038(3) 0.062(4) 0.062(4) -0.026(3) -0.004(3) -0.004(3)
C16 0.057(5) 0.082(5) 0.082(5) -0.008(4) -0.006(4) 0.004(4)
C17 0.044(5) 0.088(6) 0.145(9) -0.045(6) -0.013(5) -0.014(4)
C18 0.022(2) 0.034(2) 0.023(2) -0.0056(19) 0.0036(17) 0.001(2)
C19 0.035(3) 0.033(2) 0.025(2) -0.001(2) -0.002(2) -0.004(2)
C20 0.051(4) 0.038(3) 0.032(3) -0.008(2) 0.005(3) 0.009(3)
C21 0.041(3) 0.054(3) 0.040(3) 0.002(3) 0.009(3) 0.016(3)
C22 0.024(3) 0.057(3) 0.039(3) 0.005(3) 0.005(2) 0.000(3)
C23 0.023(2) 0.037(3) 0.034(2) -0.003(2) 0.0062(19) -0.004(2)
C24 0.048(3) 0.039(3) 0.040(3) -0.008(2) 0.012(3) -0.018(3)
C25 0.051(4) 0.076(5) 0.067(4) -0.020(4) -0.003(4) -0.025(4)
C26 0.088(6) 0.052(4) 0.059(4) 0.015(3) 0.014(4) -0.009(4)
C27 0.040(3) 0.036(3) 0.063(4) -0.009(3) 0.013(3) -0.011(3)
C28 0.072(5) 0.047(4) 0.074(5) 0.013(3) 0.004(4) -0.001(4)
C29 0.069(5) 0.066(4) 0.080(5) -0.009(4) 0.011(4) -0.027(4)
C30 0.091(7) 0.075(5) 0.048(4) 0.000(4) 0.005(4) 0.019(5)
C31 0.098(8) 0.128(8) 0.055(5) 0.019(5) -0.026(5) -0.017(7)
C32 0.061(5) 0.112(7) 0.091(6) 0.006(6) -0.023(5) 0.022(5)
C33 0.056(5) 0.097(6) 0.064(5) -0.007(4) -0.008(4) 0.040(5)
S1 0.0606(11) 0.0588(10) 0.0569(10) -0.0139(9) -0.0105(9) 0.0019(9)
S2 0.0519(11) 0.0530(9) 0.0701(11) -0.0081(8) -0.0038(9) 0.0051(8)
F1 0.173(7) 0.085(4) 0.127(5) 0.034(4) -0.053(5) 0.015(4)
F2 0.223(9) 0.104(4) 0.111(5) -0.052(4) -0.082(6) 0.022(5)
F3 0.069(5) 0.327(12) 0.117(5) 0.037(7) -0.040(4) -0.020(6)
F4 0.144(6) 0.098(4) 0.107(4) -0.030(3) -0.050(4) 0.069(4)
F6 0.209(9) 0.104(4) 0.079(3) -0.040(3) -0.032(4) 0.063(5)
O2 0.090(6) 0.120(5) 0.102(5) 0.048(4) -0.030(4) -0.026(5)
O3 0.075(5) 0.164(7) 0.142(6) 0.054(6) -0.016(5) -0.054(5)
C34 0.084(7) 0.054(4) 0.071(5) 0.005(4) -0.023(5) -0.003(4)
C35 0.055(5) 0.088(6) 0.089(6) -0.027(5) -0.019(4) 0.017(5)
F7 0.045(4) 0.071(5) 0.084(6) -0.018(4) -0.024(4) -0.018(4)
O6 0.080(9) 0.059(6) 0.091(8) -0.010(5) -0.015(6) 0.028(6)
O7 0.034(4) 0.065(5) 0.116(8) -0.019(5) -0.001(5) -0.010(4)
N3 0.064(7) 0.040(5) 0.060(6) -0.005(4) 0.000(5) -0.016(5)
F5 0.180(19) 0.127(12) 0.084(9) 0.012(8) 0.018(9) 0.034(11)
O4 0.072(10) 0.058(8) 0.125(13) -0.027(8) 0.037(9) -0.018(7)
O5 0.038(8) 0.113(15) 0.106(13) -0.040(11) -0.008(8) 0.025(9)
N4 0.059(10) 0.096(13) 0.078(11) -0.061(9) 0.019(8) -0.053(9)

loop_
_atom_type_symbol
_atom_type_description
_atom_type_scat_dispersion_real
_atom_type_scat_dispersion_imag
_atom_type_scat_source
C C 0.0033 0.0016 'International Tables Vol C Tables 4.2.6.8 and 6.1.1.4'
H H 0.0000 0.0000 'International Tables Vol C Tables 4.2.6.8 and 6.1.1.4'
N N 0.0061 0.0033 'International Tables Vol C Tables 4.2.6.8 and 6.1.1.4'
O O 0.0106 0.0060 'International Tables Vol C Tables 4.2.6.8 and 6.1.1.4'
F F 0.0171 0.0103 'International Tables Vol C Tables 4.2.6.8 and 6.1.1.4'
S S 0.1246 0.1234 'International Tables Vol C Tables 4.2.6.8 and 6.1.1.4'
Zn Zn 0.2839 1.4301 'International Tables Vol C Tables 4.2.6.8 and 6.1.1.4'

loop_
_geom_angle_atom_site_label_1
_geom_angle_atom_site_label_2
_geom_angle_atom_site_label_3
_geom_angle
O1 Zn1 H 114(2)
C1 Zn1 H 133(3)
C1 Zn1 O1 112.15(19)
C30 O1 Zn1 111.5(4)
C33 O1 Zn1 111.0(5)
C33 O1 C30 108.4(5)
C1 N1 C2 125.4(4)
C1 N1 C6 115.6(4)
C6 N1 C2 118.9(4)
C1 N2 C5 127.0(4)
C1 N2 C18 115.4(4)
C18 N2 C5 117.6(4)
N1 C1 Zn1 116.6(3)
N2 C1 Zn1 118.3(3)
N2 C1 N1 124.6(4)
N1 C2 H2A 108.2
N1 C2 H2B 108.2
H2A C2 H2B 107.4
C3 C2 N1 116.1(6)
C3 C2 H2A 108.2
C3 C2 H2B 108.2
C2 C3 H3A 108.4
C2 C3 H3B 108.4
C2 C3 C4 115.6(5)
H3A C3 H3B 107.4
C4 C3 H3A 108.4
C4 C3 H3B 108.4
C3 C4 H4A 108.2
C3 C4 H4B 108.2
C3 C4 C5 116.3(6)
H4A C4 H4B 107.4
C5 C4 H4A 108.2
C5 C4 H4B 108.2
N2 C5 C4 112.0(6)
N2 C5 H5A 109.2
N2 C5 H5B 109.2
C4 C5 H5A 109.2
C4 C5 H5B 109.2
H5A C5 H5B 107.9
C7 C6 N1 117.9(6)
C11 C6 N1 118.6(5)
C11 C6 C7 123.4(5)
C6 C7 C12 123.5(5)
C8 C7 C6 116.3(7)
C8 C7 C12 120.2(7)
C7 C8 H8 119.7
C7 C8 C9 120.6(8)
C9 C8 H8 119.7
C8 C9 H9 118.9
C10 C9 C8 122.3(7)
C10 C9 H9 118.9
C9 C10 H10 120.2
C9 C10 C11 119.5(8)
C11 C10 H10 120.2
C6 C11 C10 117.7(7)
C6 C11 C15 123.0(5)
C10 C11 C15 119.1(6)
C7 C12 H12 107.7
C13 C12 C7 111.7(7)
C13 C12 H12 107.7
C13 C12 C14 109.8(7)
C14 C12 C7 112.2(7)
C14 C12 H12 107.7
C12 C13 H13A 109.5
C12 C13 H13B 109.5
C12 C13 H13C 109.5
H13A C13 H13B 109.5
H13A C13 H13C 109.5
H13B C13 H13C 109.5
C12 C14 H14A 109.5
C12 C14 H14B 109.5
C12 C14 H14C 109.5
H14A C14 H14B 109.5
H14A C14 H14C 109.5
H14B C14 H14C 109.5
C11 C15 H15 107.2
C11 C15 C16 110.5(6)
C11 C15 C17 114.8(7)
C16 C15 H15 107.2
C16 C15 C17 109.6(6)
C17 C15 H15 107.2
C15 C16 H16A 109.5
C15 C16 H16B 109.5
C15 C16 H16C 109.5
H16A C16 H16B 109.5
H16A C16 H16C 109.5
H16B C16 H16C 109.5
C15 C17 H17A 109.5
C15 C17 H17B 109.5
C15 C17 H17C 109.5
H17A C17 H17B 109.5
H17A C17 H17C 109.5
H17B C17 H17C 109.5
C19 C18 N2 118.2(4)
C19 C18 C23 122.6(5)
C23 C18 N2 119.1(4)
C18 C19 C24 122.1(5)
C20 C19 C18 117.3(5)
C20 C19 C24 120.6(5)
C19 C20 H20 119.4
C21 C20 C19 121.2(5)
C21 C20 H20 119.4
C20 C21 H21 119.8
C20 C21 C22 120.3(6)
C22 C21 H21 119.8
C21 C22 H22 119.2
C23 C22 C21 121.6(6)
C23 C22 H22 119.2
C18 C23 C27 122.7(5)
C22 C23 C18 116.8(5)
C22 C23 C27 120.4(5)
C19 C24 H24 107.6
C19 C24 C25 110.5(5)
C19 C24 C26 112.0(6)
C25 C24 H24 107.6
C26 C24 H24 107.6
C26 C24 C25 111.3(5)
C24 C25 H25A 109.5
C24 C25 H25B 109.5
C24 C25 H25C 109.5
H25A C25 H25B 109.5
H25A C25 H25C 109.5
H25B C25 H25C 109.5
C24 C26 H26A 109.5
C24 C26 H26B 109.5
C24 C26 H26C 109.5
H26A C26 H26B 109.5
H26A C26 H26C 109.5
H26B C26 H26C 109.5
C23 C27 H27 108.3
C23 C27 C28 109.0(5)
C23 C27 C29 113.1(6)
C28 C27 H27 108.3
C29 C27 H27 108.3
C29 C27 C28 109.7(6)
C27 C28 H28A 109.5
C27 C28 H28B 109.5
C27 C28 H28C 109.5
H28A C28 H28B 109.5
H28A C28 H28C 109.5
H28B C28 H28C 109.5
C27 C29 H29A 109.5
C27 C29 H29B 109.5
C27 C29 H29C 109.5
H29A C29 H29B 109.5
H29A C29 H29C 109.5
H29B C29 H29C 109.5
O1 C30 H30A 110.8
O1 C30 H30B 110.8
H30A C30 H30B 108.9
C31 C30 O1 104.8(7)
C31 C30 H30A 110.8
C31 C30 H30B 110.8
C30 C31 H31A 110.4
C30 C31 H31B 110.4
C30 C31 C32 106.6(7)
H31A C31 H31B 108.6
C32 C31 H31A 110.4
C32 C31 H31B 110.4
C31 C32 H32A 110.5
C31 C32 H32B 110.5
C31 C32 C33 106.1(7)
H32A C32 H32B 108.7
C33 C32 H32A 110.5
C33 C32 H32B 110.5
O1 C33 C32 107.6(6)
O1 C33 H33A 110.2
O1 C33 H33B 110.2
C32 C33 H33A 110.2
C32 C33 H33B 110.2
H33A C33 H33B 108.5
O2 S1 O3 118.2(5)
O2 S1 C34 105.3(4)
O2 S1 N3 128.2(5)
O2 S1 N4 81.4(8)
O3 S1 C34 105.4(5)
O3 S1 N3 95.0(6)
O3 S1 N4 146.7(6)
N3 S1 C34 102.0(5)
N4 S1 C34 93.5(7)
O6 S2 C35 110.7(5)
O6 S2 O7 114.5(8)
O6 S2 N3 111.0(7)
O7 S2 C35 99.7(5)
O7 S2 N3 113.2(5)
N3 S2 C35 107.0(5)
O4 S2 C35 86.1(8)
O5 S2 C35 102.6(8)
O5 S2 O4 115.2(12)
O5 S2 N4 122.4(11)
N4 S2 C35 105.8(9)
N4 S2 O4 115.8(8)
C35 F6 F5 64.0(7)
F1 C34 S1 112.8(7)
F1 C34 F2 106.4(8)
F1 C34 F3 109.4(9)
F2 C34 S1 108.1(6)
F3 C34 S1 112.4(7)
F3 C34 F2 107.5(9)
F4 C35 S2 117.1(6)
F4 C35 F7 97.7(8)
F4 C35 F5 76.7(8)
F6 C35 S2 117.6(7)
F6 C35 F4 120.6(9)
F6 C35 F7 93.1(7)
F6 C35 F5 73.5(8)
F7 C35 S2 101.1(6)
F5 C35 S2 99.2(8)
S2 N3 S1 123.7(6)
C35 F5 F6 42.5(5)
S2 N4 S1 122.5(9)

loop_
_geom_bond_atom_site_label_1
_geom_bond_atom_site_label_2
_geom_bond_distance
Zn1 H 1.47(7)
Zn1 O1 2.108(5)
Zn1 C1 2.006(5)
O1 C30 1.467(8)
O1 C33 1.431(8)
N1 C1 1.338(6)
N1 C2 1.484(7)
N1 C6 1.456(6)
N2 C1 1.326(6)
N2 C5 1.486(6)
N2 C18 1.446(6)
C2 H2A 0.9700
C2 H2B 0.9700
C2 C3 1.462(10)
C3 H3A 0.9700
C3 H3B 0.9700
C3 C4 1.483(11)
C4 H4A 0.9700
C4 H4B 0.9700
C4 C5 1.506(11)
C5 H5A 0.9700
C5 H5B 0.9700
C6 C7 1.409(9)
C6 C11 1.379(9)
C7 C8 1.381(9)
C7 C12 1.525(11)
C8 H8 0.9300
C8 C9 1.383(14)
C9 H9 0.9300
C9 C10 1.351(13)
C10 H10 0.9300
C10 C11 1.403(9)
C11 C15 1.513(10)
C12 H12 0.9800
C12 C13 1.488(12)
C12 C14 1.513(10)
C13 H13A 0.9600
C13 H13B 0.9600
C13 H13C 0.9600
C14 H14A 0.9600
C14 H14B 0.9600
C14 H14C 0.9600
C15 H15 0.9800
C15 C16 1.513(11)
C15 C17 1.547(10)
C16 H16A 0.9600
C16 H16B 0.9600
C16 H16C 0.9600
C17 H17A 0.9600
C17 H17B 0.9600
C17 H17C 0.9600
C18 C19 1.408(7)
C18 C23 1.415(7)
C19 C20 1.402(8)
C19 C24 1.507(8)
C20 H20 0.9300
C20 C21 1.372(9)
C21 H21 0.9300
C21 C22 1.393(8)
C22 H22 0.9300
C22 C23 1.391(8)
C23 C27 1.515(8)
C24 H24 0.9800
C24 C25 1.542(9)
C24 C26 1.524(9)
C25 H25A 0.9600
C25 H25B 0.9600
C25 H25C 0.9600
C26 H26A 0.9600
C26 H26B 0.9600
C26 H26C 0.9600
C27 H27 0.9800
C27 C28 1.532(10)
C27 C29 1.523(10)
C28 H28A 0.9600
C28 H28B 0.9600
C28 H28C 0.9600
C29 H29A 0.9600
C29 H29B 0.9600
C29 H29C 0.9600
C30 H30A 0.9700
C30 H30B 0.9700
C30 C31 1.458(13)
C31 H31A 0.9700
C31 H31B 0.9700
C31 C32 1.464(14)
C32 H32A 0.9700
C32 H32B 0.9700
C32 C33 1.466(11)
C33 H33A 0.9700
C33 H33B 0.9700
S1 O2 1.351(6)
S1 O3 1.387(8)
S1 C34 1.829(8)
S1 N3 1.610(9)
S1 N4 1.688(15)
S2 C35 1.785(9)
S2 O6 1.389(9)
S2 O7 1.525(9)
S2 N3 1.555(10)
S2 O4 1.551(14)
S2 O5 1.322(14)
S2 N4 1.493(14)
F1 C34 1.255(9)
F2 C34 1.292(10)
F3 C34 1.271(12)
F4 C35 1.265(10)
F6 C35 1.248(10)
F6 F5 1.771(17)
C35 F7 1.446(12)
C35 F5 1.660(19)
